data_7023006
loop_
_publ_author_name
'Constable, Edwin C.'
'Housecroft, Catherine E.'
'Kopecky, Peter'
'Martin, Colin J.'
'Wright, Iain A.'
'Zampese, Jennifer A.'
'Bolink, Henk J.'
'Pertegas, Antonio'

_publ_section_title
;
 Solution, structural and photophysical aspects of substituent effects in
 the N^N ligand in [Ir(C^N)2(N^N)]+ complexes.
;
_journal_issue 22
_journal_name_full 'Dalton transactions (Cambridge, England : 2003)'
_journal_page_first 8086
_journal_page_last 8103
_journal_paper_doi 10.1039/c3dt50492a
_journal_volume 42
_journal_year 2013
_chemical_formula_moiety 'C22 H14 N4 O4'
_chemical_formula_sum 'C22 H14 N4 O4'
_chemical_formula_weight 398.37
_chemical_name_systematic
;
?
;
_space_group_IT_number 14
_symmetry_cell_setting monoclinic
_symmetry_space_group_name_Hall '-P 2ybc'
_symmetry_space_group_name_H-M 'P 1 21/c 1'
_atom_sites_solution_hydrogens geom
_atom_sites_solution_primary direct
_atom_sites_solution_secondary difmap
_audit_creation_method SHELXL-97
_cell_angle_alpha 90.00
_cell_angle_beta 106.79(3)
_cell_angle_gamma 90.00
_cell_formula_units_Z 4
_cell_length_a 20.196(8)
_cell_length_b 7.0193(16)
_cell_length_c 13.309(6)
_cell_measurement_reflns_used 3663
_cell_measurement_temperature 173(2)
_cell_measurement_theta_max 61.23
_cell_measurement_theta_min 6.00
_cell_volume 1806.3(12)
_computing_cell_refinement 'Stoe IPDS'
_computing_data_collection 'Stoe IPDS'
_computing_data_reduction 'Stoe IPDS'
_computing_molecular_graphics 'Bruker SHELXTL'
_computing_publication_material 'Bruker SHELXTL'
_computing_structure_refinement 'SHELXL-97 (Sheldrick, 1997)'
_computing_structure_solution 'SHELXS-97 (Sheldrick, 1990)'
_diffrn_ambient_temperature 173(2)
_diffrn_measured_fraction_theta_full 0.997
_diffrn_measured_fraction_theta_max 0.997
_diffrn_measurement_device_type 'Stoe IPDS'
_diffrn_measurement_method '\w scans'
_diffrn_radiation_monochromator graphite
_diffrn_radiation_source 'fine-focus sealed tube'
_diffrn_radiation_type MoK\a
_diffrn_radiation_wavelength 0.71073
_diffrn_reflns_av_R_equivalents 0.1149
_diffrn_reflns_av_unetI/netI 0.0558
_diffrn_reflns_limit_h_max 24
_diffrn_reflns_limit_h_min -24
_diffrn_reflns_limit_k_max 7
_diffrn_reflns_limit_k_min -8
_diffrn_reflns_limit_l_max 15
_diffrn_reflns_limit_l_min -15
_diffrn_reflns_number 17964
_diffrn_reflns_theta_full 25.05
_diffrn_reflns_theta_max 25.05
_diffrn_reflns_theta_min 2.11
_exptl_absorpt_coefficient_mu 0.104
_exptl_absorpt_correction_T_max 0.9958
_exptl_absorpt_correction_T_min 0.9795
_exptl_absorpt_correction_type multi-scan
_exptl_absorpt_process_details '(Blessing 1951)'
_exptl_crystal_colour yellow
_exptl_crystal_density_diffrn 1.465
_exptl_crystal_density_method 'not measured'
_exptl_crystal_description block
_exptl_crystal_F_000 824
_exptl_crystal_size_max 0.20
_exptl_crystal_size_mid 0.20
_exptl_crystal_size_min 0.04
_refine_diff_density_max 0.404
_refine_diff_density_min -0.329
_refine_diff_density_rms 0.086
_refine_ls_extinction_coef 0.019(5)
_refine_ls_extinction_expression Fc^*^=kFc[1+0.001xFc^2^\l^3^/sin(2\q)]^-1/4^
_refine_ls_extinction_method SHELXL
_refine_ls_goodness_of_fit_ref 1.070
_refine_ls_hydrogen_treatment constr
_refine_ls_matrix_type full
_refine_ls_number_parameters 273
_refine_ls_number_reflns 3189
_refine_ls_number_restraints 0
_refine_ls_restrained_S_all 1.070
_refine_ls_R_factor_all 0.1260
_refine_ls_R_factor_gt 0.1076
_refine_ls_shift/su_max 0.000
_refine_ls_shift/su_mean 0.000
_refine_ls_structure_factor_coef Fsqd
_refine_ls_weighting_details 'calc w=1/[\s^2^(Fo^2^)+(0.1259P)^2^+10.8580P] where P=(Fo^2^+2Fc^2^)/3'
_refine_ls_weighting_scheme calc
_refine_ls_wR_factor_gt 0.3112
_refine_ls_wR_factor_ref 0.3266
_reflns_number_gt 2573
_reflns_number_total 3189
_reflns_threshold_expression >2sigma(I)
_cod_data_source_file c3dt50492a.txt
_cod_data_source_block pkb247
_cod_depositor_comments
;
The following automatic conversions were performed:

'_symmetry_cell_setting' value 'Monoclinic' changed to 'monoclinic'
according to /home/saulius/struct/CIF-dictionaries/cif_core.dic
dictionary named 'cif_core.dic' version 2.4.2 from 2011-04-26.

Automatic conversion script
Id: cif_fix_values 1891 2012-01-12 08:04:46Z andrius 
;
_cod_original_cell_volume 1806.3(11)
_cod_original_sg_symbol_Hall -P2ybc
_cod_original_sg_symbol_H-M P2(1)/c
_cod_database_code 7023006

loop_
_symmetry_equiv_pos_as_xyz
'x, y, z'
'-x, y+1/2, -z+1/2'
'-x, -y, -z'
'x, -y-1/2, z-1/2'

loop_
_atom_site_label
_atom_site_type_symbol
_atom_site_fract_x
_atom_site_fract_y
_atom_site_fract_z
_atom_site_U_iso_or_equiv
_atom_site_adp_type
_atom_site_occupancy
_atom_site_symmetry_multiplicity
_atom_site_calc_flag
_atom_site_refinement_flags
N1 N 0.0704(2) 0.2979(7) 0.2383(4) 0.0361(12) Uani 1 1 d .
N2 N 0.2397(2) 0.4881(7) 0.3565(4) 0.0325(11) Uani 1 1 d .
C1 C 0.0156(3) 0.2382(10) 0.2667(5) 0.0418(15) Uani 1 1 d .
H1A H -0.0216 0.1808 0.2150 0.050 Uiso 1 1 calc R
C2 C 0.0105(3) 0.2557(10) 0.3676(5) 0.0442(16) Uani 1 1 d .
H2A H -0.0290 0.2087 0.3849 0.053 Uiso 1 1 calc R
C3 C 0.0635(3) 0.3424(10) 0.4427(5) 0.0416(16) Uani 1 1 d .
H3A H 0.0605 0.3598 0.5121 0.050 Uiso 1 1 calc R
C4 C 0.1207(3) 0.4034(9) 0.4160(5) 0.0337(13) Uani 1 1 d .
H4A H 0.1586 0.4599 0.4670 0.040 Uiso 1 1 calc R
C5 C 0.1224(3) 0.3808(8) 0.3125(4) 0.0293(12) Uani 1 1 d .
C6 C 0.1824(3) 0.4424(8) 0.2804(5) 0.0302(13) Uani 1 1 d .
C7 C 0.1793(3) 0.4510(8) 0.1751(5) 0.0310(13) Uani 1 1 d .
H7A H 0.1377 0.4197 0.1227 0.037 Uiso 1 1 calc R
C8 C 0.2377(3) 0.5058(9) 0.1468(5) 0.0333(13) Uani 1 1 d .
C9 C 0.2973(3) 0.5497(9) 0.2262(5) 0.0343(14) Uani 1 1 d .
H9A H 0.3384 0.5845 0.2096 0.041 Uiso 1 1 calc R
C10 C 0.2965(3) 0.5425(8) 0.3316(5) 0.0297(13) Uani 1 1 d .
C11 C 0.3576(3) 0.5903(9) 0.4196(5) 0.0315(13) Uani 1 1 d .
C12 C 0.3582(3) 0.5367(9) 0.5212(5) 0.0362(14) Uani 1 1 d .
H12A H 0.3195 0.4710 0.5313 0.043 Uiso 1 1 calc R
C13 C 0.4136(3) 0.5771(10) 0.6067(5) 0.0392(15) Uani 1 1 d .
H13A H 0.4144 0.5360 0.6750 0.047 Uiso 1 1 calc R
C14 C 0.4681(3) 0.6793(9) 0.5903(5) 0.0373(14) Uani 1 1 d .
C15 C 0.4693(3) 0.7367(10) 0.4921(5) 0.0393(15) Uani 1 1 d .
H15A H 0.5078 0.8052 0.4831 0.047 Uiso 1 1 calc R
C16 C 0.4137(3) 0.6936(9) 0.4065(5) 0.0372(14) Uani 1 1 d .
H16A H 0.4137 0.7344 0.3384 0.045 Uiso 1 1 calc R
N3 N 0.5280(3) 0.7166(9) 0.6810(5) 0.0465(15) Uani 1 1 d .
O1 O 0.5304(3) 0.6457(9) 0.7665(4) 0.0618(16) Uani 1 1 d .
O2 O 0.5736(3) 0.8209(9) 0.6685(4) 0.0616(16) Uani 1 1 d .
C17 C 0.2345(3) 0.5154(8) 0.0342(5) 0.0339(13) Uani 1 1 d .
C18 C 0.1745(3) 0.5795(9) -0.0388(5) 0.0369(14) Uani 1 1 d .
H18A H 0.1365 0.6214 -0.0158 0.044 Uiso 1 1 calc R
C19 C 0.1698(3) 0.5826(9) -0.1452(5) 0.0373(14) Uani 1 1 d .
H19A H 0.1287 0.6250 -0.1954 0.045 Uiso 1 1 calc R
C20 C 0.2251(3) 0.5236(8) -0.1759(5) 0.0360(14) Uani 1 1 d .
C21 C 0.2857(3) 0.4616(9) -0.1062(5) 0.0390(15) Uani 1 1 d .
H21A H 0.3235 0.4208 -0.1301 0.047 Uiso 1 1 calc R
C22 C 0.2904(3) 0.4602(9) 0.0010(5) 0.0382(14) Uani 1 1 d .
H22A H 0.3321 0.4211 0.0509 0.046 Uiso 1 1 calc R
N4 N 0.2196(3) 0.5227(8) -0.2890(5) 0.0464(15) Uani 1 1 d .
O3 O 0.2693(3) 0.4726(9) -0.3154(5) 0.0670(17) Uani 1 1 d .
O4 O 0.1650(3) 0.5765(9) -0.3483(4) 0.0631(15) Uani 1 1 d .

loop_
_atom_site_aniso_label
_atom_site_aniso_U_11
_atom_site_aniso_U_22
_atom_site_aniso_U_33
_atom_site_aniso_U_23
_atom_site_aniso_U_13
_atom_site_aniso_U_12
N1 0.033(3) 0.036(3) 0.038(3) -0.005(2) 0.008(2) -0.002(2)
N2 0.034(3) 0.031(3) 0.032(3) 0.003(2) 0.009(2) 0.003(2)
C1 0.035(3) 0.042(4) 0.046(4) -0.008(3) 0.008(3) -0.008(3)
C2 0.038(3) 0.047(4) 0.050(4) 0.001(3) 0.015(3) -0.007(3)
C3 0.038(3) 0.052(4) 0.040(4) 0.001(3) 0.021(3) 0.000(3)
C4 0.032(3) 0.037(3) 0.031(3) -0.003(3) 0.008(2) -0.003(2)
C5 0.033(3) 0.026(3) 0.031(3) 0.002(2) 0.011(2) 0.005(2)
C6 0.030(3) 0.024(3) 0.035(3) -0.001(2) 0.006(2) 0.002(2)
C7 0.027(3) 0.033(3) 0.032(3) -0.001(2) 0.008(2) 0.001(2)
C8 0.034(3) 0.031(3) 0.034(3) -0.002(2) 0.010(3) 0.001(2)
C9 0.029(3) 0.038(3) 0.037(3) 0.000(3) 0.011(2) -0.002(2)
C10 0.025(3) 0.027(3) 0.036(3) 0.001(2) 0.007(2) 0.002(2)
C11 0.028(3) 0.031(3) 0.038(3) 0.001(2) 0.015(2) 0.002(2)
C12 0.032(3) 0.042(3) 0.036(3) -0.002(3) 0.012(3) -0.003(3)
C13 0.040(3) 0.043(4) 0.038(3) 0.001(3) 0.016(3) 0.002(3)
C14 0.034(3) 0.040(3) 0.036(3) -0.009(3) 0.007(3) 0.002(3)
C15 0.032(3) 0.042(3) 0.046(4) -0.003(3) 0.015(3) -0.006(3)
C16 0.035(3) 0.043(4) 0.037(3) 0.000(3) 0.015(3) -0.002(3)
N3 0.037(3) 0.055(4) 0.047(4) -0.013(3) 0.013(3) -0.004(3)
O1 0.054(3) 0.087(4) 0.038(3) 0.000(3) 0.003(2) -0.012(3)
O2 0.043(3) 0.086(4) 0.058(3) -0.022(3) 0.018(2) -0.025(3)
C17 0.038(3) 0.028(3) 0.038(3) -0.003(2) 0.015(3) -0.007(2)
C18 0.037(3) 0.040(3) 0.036(3) -0.006(3) 0.014(3) -0.002(3)
C19 0.042(3) 0.032(3) 0.039(3) -0.003(3) 0.014(3) -0.006(3)
C20 0.053(4) 0.025(3) 0.036(3) -0.005(2) 0.023(3) -0.012(3)
C21 0.045(3) 0.030(3) 0.050(4) -0.008(3) 0.026(3) -0.006(3)
C22 0.041(3) 0.033(3) 0.045(4) -0.003(3) 0.019(3) 0.000(3)
N4 0.066(4) 0.036(3) 0.044(3) -0.006(3) 0.028(3) -0.012(3)
O3 0.078(4) 0.079(4) 0.059(3) -0.006(3) 0.044(3) -0.008(3)
O4 0.076(4) 0.071(4) 0.042(3) 0.000(3) 0.016(3) -0.007(3)

loop_
_atom_type_symbol
_atom_type_description
_atom_type_scat_dispersion_real
_atom_type_scat_dispersion_imag
_atom_type_scat_source
C C 0.0033 0.0016 'International Tables Vol C Tables 4.2.6.8 and 6.1.1.4'
H H 0.0000 0.0000 'International Tables Vol C Tables 4.2.6.8 and 6.1.1.4'
N N 0.0061 0.0033 'International Tables Vol C Tables 4.2.6.8 and 6.1.1.4'
O O 0.0106 0.0060 'International Tables Vol C Tables 4.2.6.8 and 6.1.1.4'

loop_
_geom_angle_atom_site_label_1
_geom_angle_atom_site_label_2
_geom_angle_atom_site_label_3
_geom_angle
C1 N1 C5 117.5(5)
C10 N2 C6 119.8(5)
N1 C1 C2 123.2(6)
N1 C1 H1A 118.4
C2 C1 H1A 118.4
C3 C2 C1 119.0(6)
C3 C2 H2A 120.5
C1 C2 H2A 120.5
C4 C3 C2 119.0(6)
C4 C3 H3A 120.5
C2 C3 H3A 120.5
C3 C4 C5 118.8(6)
C3 C4 H4A 120.6
C5 C4 H4A 120.6
N1 C5 C4 122.4(5)
N1 C5 C6 116.8(5)
C4 C5 C6 120.8(5)
N2 C6 C7 122.0(5)
N2 C6 C5 117.3(5)
C7 C6 C5 120.7(5)
C6 C7 C8 119.5(5)
C6 C7 H7A 120.3
C8 C7 H7A 120.3
C9 C8 C7 118.1(5)
C9 C8 C17 122.3(5)
C7 C8 C17 119.6(5)
C8 C9 C10 119.6(5)
C8 C9 H9A 120.2
C10 C9 H9A 120.2
N2 C10 C9 121.0(5)
N2 C10 C11 116.6(5)
C9 C10 C11 122.3(5)
C16 C11 C12 118.6(6)
C16 C11 C10 122.8(5)
C12 C11 C10 118.6(5)
C13 C12 C11 121.4(6)
C13 C12 H12A 119.3
C11 C12 H12A 119.3
C12 C13 C14 118.1(6)
C12 C13 H13A 120.9
C14 C13 H13A 120.9
C15 C14 C13 122.3(6)
C15 C14 N3 119.7(6)
C13 C14 N3 117.9(6)
C14 C15 C16 119.1(6)
C14 C15 H15A 120.4
C16 C15 H15A 120.4
C15 C16 C11 120.4(6)
C15 C16 H16A 119.8
C11 C16 H16A 119.8
O2 N3 O1 122.5(6)
O2 N3 C14 117.9(6)
O1 N3 C14 119.6(6)
C22 C17 C18 119.7(6)
C22 C17 C8 120.7(6)
C18 C17 C8 119.6(5)
C17 C18 C19 120.3(6)
C17 C18 H18A 119.8
C19 C18 H18A 119.8
C20 C19 C18 118.7(6)
C20 C19 H19A 120.7
C18 C19 H19A 120.7
C19 C20 C21 122.9(6)
C19 C20 N4 118.7(6)
C21 C20 N4 118.4(6)
C20 C21 C22 118.2(6)
C20 C21 H21A 120.9
C22 C21 H21A 120.9
C17 C22 C21 120.2(6)
C17 C22 H22A 119.9
C21 C22 H22A 119.9
O3 N4 O4 125.1(6)
O3 N4 C20 118.3(6)
O4 N4 C20 116.6(6)

loop_
_geom_bond_atom_site_label_1
_geom_bond_atom_site_label_2
_geom_bond_distance
N1 C1 1.335(8)
N1 C5 1.348(7)
N2 C10 1.338(7)
N2 C6 1.339(7)
C1 C2 1.382(9)
C1 H1A 0.9500
C2 C3 1.378(9)
C2 H2A 0.9500
C3 C4 1.373(8)
C3 H3A 0.9500
C4 C5 1.396(8)
C4 H4A 0.9500
C5 C6 1.461(8)
C6 C7 1.387(8)
C7 C8 1.391(8)
C7 H7A 0.9500
C8 C9 1.387(8)
C8 C17 1.484(8)
C9 C10 1.407(8)
C9 H9A 0.9500
C10 C11 1.474(8)
C11 C16 1.398(8)
C11 C12 1.400(8)
C12 C13 1.375(9)
C12 H12A 0.9500
C13 C14 1.382(9)
C13 H13A 0.9500
C14 C15 1.375(9)
C14 N3 1.464(8)
C15 C16 1.382(9)
C15 H15A 0.9500
C16 H16A 0.9500
N3 O2 1.226(8)
N3 O1 1.228(8)
C17 C22 1.380(8)
C17 C18 1.392(9)
C18 C19 1.392(8)
C18 H18A 0.9500
C19 C20 1.361(9)
C19 H19A 0.9500
C20 C21 1.376(9)
C20 N4 1.477(8)
C21 C22 1.403(9)
C21 H21A 0.9500
C22 H22A 0.9500
N4 O3 1.207(8)
N4 O4 1.217(8)
